data_7228109
loop_
_publ_author_name
'Xie, Peizhong'
'Wang, Jinyu'
'Fan, Jiang'
'Liu, Yanan'
'Wo, Xiangyang'
'Loh, Teck Peng'

_publ_section_title
;
 The C-OH/P-H Dehydrative Cross-Coupling for the Construction of P-C Bond
 under Metal-free Conditions
;
_journal_name_full 'Green Chem.'
_journal_paper_doi 10.1039/C7GC00882A
_journal_year 2017
_chemical_formula_moiety C26H26BrO3P
_chemical_formula_sum 'C26 H26 Br O3 P'
_chemical_formula_weight 497.37
_chemical_name_common '(Z)-tert-butyl 3-(4-bromophenyl)-2-((diphenylphosphoryl)methyl)acrylate'
_chemical_name_systematic xie-3j
_space_group_IT_number 2
_symmetry_space_group_name_Hall '-P 1'
_symmetry_space_group_name_H-M 'P -1'
_atom_sites_solution_hydrogens geom
_atom_sites_solution_primary direct
_atom_sites_solution_secondary difmap
_audit_creation_method SHELXL-97
_audit_update_record
;
2016-06-11 deposited with the CCDC.
2017-04-11 downloaded from the CCDC.
;
_cell_angle_alpha 71.599(5)
_cell_angle_beta 85.516(5)
_cell_angle_gamma 80.119(5)
_cell_formula_units_Z 2
_cell_length_a 6.0572(6)
_cell_length_b 12.7385(11)
_cell_length_c 16.2312(15)
_cell_measurement_temperature 290(2)
_cell_volume 1170.35(19)
_computing_structure_refinement 'SHELXL-97 (Sheldrick, 1997)'
_computing_structure_solution 'SHELXS-97 (Sheldrick, 1990)'
_diffrn_ambient_temperature 290(2)
_diffrn_measured_fraction_theta_full 0.995
_diffrn_measured_fraction_theta_max 0.995
_diffrn_radiation_monochromator graphite
_diffrn_radiation_source 'fine-focus sealed tube'
_diffrn_radiation_type MoK\a
_diffrn_radiation_wavelength 0.71073
_diffrn_reflns_av_R_equivalents 0.0655
_diffrn_reflns_av_sigmaI/netI 0.0614
_diffrn_reflns_limit_h_max 8
_diffrn_reflns_limit_h_min -8
_diffrn_reflns_limit_k_max 16
_diffrn_reflns_limit_k_min -16
_diffrn_reflns_limit_l_max 21
_diffrn_reflns_limit_l_min -21
_diffrn_reflns_number 29464
_diffrn_reflns_theta_full 28.40
_diffrn_reflns_theta_max 28.40
_diffrn_reflns_theta_min 2.46
_exptl_absorpt_coefficient_mu 11.613
_exptl_crystal_colour 'White needle'
_exptl_crystal_density_diffrn 2.580
_exptl_crystal_density_method 'not measured'
_exptl_crystal_F_000 845
_exptl_crystal_recrystallization_method 'Re-crystallisation from solvent'
_refine_diff_density_max 0.474
_refine_diff_density_min -0.428
_refine_diff_density_rms 0.056
_refine_ls_extinction_coef 0.0047(9)
_refine_ls_extinction_expression Fc^*^=kFc[1+0.001xFc^2^\l^3^/sin(2\q)]^-1/4^
_refine_ls_extinction_method SHELXL
_refine_ls_goodness_of_fit_ref 1.020
_refine_ls_hydrogen_treatment mixed
_refine_ls_matrix_type full
_refine_ls_number_parameters 284
_refine_ls_number_reflns 5825
_refine_ls_number_restraints 0
_refine_ls_restrained_S_all 1.020
_refine_ls_R_factor_all 0.0993
_refine_ls_R_factor_gt 0.0452
_refine_ls_shift/su_max 0.003
_refine_ls_shift/su_mean 0.000
_refine_ls_structure_factor_coef Fsqd
_refine_ls_weighting_details 'calc w=1/[\s^2^(Fo^2^)+(0.0363P)^2^+0.3519P] where P=(Fo^2^+2Fc^2^)/3'
_refine_ls_weighting_scheme calc
_refine_ls_wR_factor_gt 0.0842
_refine_ls_wR_factor_ref 0.0976
_reflns_number_gt 3557
_reflns_number_total 5825
_reflns_threshold_expression >2sigma(I)
_cod_data_source_file c7gc00882a2.cif
_cod_data_source_block 160518
_cod_depositor_comments
;

2018-01-23
Z value and formula changed from absurd original values
                miguel
;
_cod_original_formula_sum 'C H Br O P'
_cod_original_formula_weight 139.90
_cod_original_formula_units_Z 13
_cod_database_code 7228109
_solvent_exptl_crystal_recrystallization_method 'Hexane, DCM'

loop_
_symmetry_equiv_pos_as_xyz
'x, y, z'
'-x, -y, -z'

loop_
_atom_site_label
_atom_site_type_symbol
_atom_site_fract_x
_atom_site_fract_y
_atom_site_fract_z
_atom_site_U_iso_or_equiv
_atom_site_adp_type
_atom_site_occupancy
_atom_site_symmetry_multiplicity
_atom_site_calc_flag
_atom_site_refinement_flags
Br1 Br -0.25265(5) -0.32953(3) 0.33684(2) 0.06677(14) Uani 1 1 d .
P1 P 0.34849(10) 0.17409(5) 0.17133(4) 0.03485(16) Uani 1 1 d .
C5 C -0.1434(4) -0.0270(2) 0.35475(16) 0.0403(6) Uani 1 1 d .
H5 H -0.2209 0.0458 0.3408 0.048 Uiso 1 1 calc R
C3 C -0.1259(4) -0.2172(2) 0.36193(16) 0.0422(6) Uani 1 1 d .
C1 C 0.1741(4) -0.1608(2) 0.41423(16) 0.0439(6) Uani 1 1 d .
H1 H 0.3120 -0.1787 0.4409 0.053 Uiso 1 1 calc R
C6 C 0.0683(4) -0.05037(19) 0.38918(14) 0.0347(5) Uani 1 1 d .
C4 C -0.2410(4) -0.1100(2) 0.34092(16) 0.0433(6) Uani 1 1 d .
H4 H -0.3830 -0.0935 0.3177 0.052 Uiso 1 1 calc R
C2 C 0.0787(4) -0.2445(2) 0.40038(18) 0.0489(7) Uani 1 1 d .
H2 H 0.1519 -0.3182 0.4168 0.059 Uiso 1 1 calc R
C8 C 0.3766(4) 0.0389(2) 0.15378(15) 0.0387(6) Uani 1 1 d .
C12 C 0.2499(7) -0.1292(3) 0.1537(2) 0.0748(10) Uani 1 1 d .
H12 H 0.1385 -0.1743 0.1663 0.090 Uiso 1 1 calc R
C9 C 0.5795(5) 0.0024(3) 0.11872(19) 0.0615(8) Uani 1 1 d .
H9 H 0.6932 0.0462 0.1068 0.074 Uiso 1 1 calc R
C7 C 0.2107(5) -0.0269(2) 0.17027(18) 0.0566(7) Uani 1 1 d .
H7 H 0.0720 -0.0030 0.1926 0.068 Uiso 1 1 calc R
C11 C 0.4504(8) -0.1635(3) 0.1191(2) 0.0823(11) Uani 1 1 d .
H11 H 0.4757 -0.2317 0.1075 0.099 Uiso 1 1 calc R
C10 C 0.6139(7) -0.0980(3) 0.1015(2) 0.0835(11) Uani 1 1 d .
H10 H 0.7506 -0.1214 0.0774 0.100 Uiso 1 1 calc R
C13 C 0.2394(4) 0.27343(19) 0.07131(15) 0.0355(5) Uani 1 1 d .
C17 C 0.0398(4) 0.2700(2) 0.03640(17) 0.0495(7) Uani 1 1 d .
H17 H -0.0480 0.2160 0.0662 0.059 Uiso 1 1 calc R
C14 C 0.3637(5) 0.3554(2) 0.02614(18) 0.0488(7) Uani 1 1 d .
H14 H 0.4981 0.3591 0.0484 0.059 Uiso 1 1 calc R
C15 C 0.2915(5) 0.4323(2) -0.05164(19) 0.0621(8) Uani 1 1 d .
H15 H 0.3760 0.4880 -0.0809 0.075 Uiso 1 1 calc R
C18 C -0.0295(5) 0.3458(2) -0.04191(18) 0.0577(8) Uani 1 1 d .
H18 H -0.1624 0.3420 -0.0651 0.069 Uiso 1 1 calc R
C16 C 0.0963(5) 0.4269(2) -0.08580(18) 0.0578(8) Uani 1 1 d .
H16 H 0.0490 0.4780 -0.1387 0.069 Uiso 1 1 calc R
O1 O 0.5666(3) 0.19672(15) 0.19183(11) 0.0505(5) Uani 1 1 d .
C19 C 0.1260(4) 0.18272(19) 0.25150(14) 0.0340(5) Uani 1 1 d .
H19A H 0.0586 0.2604 0.2410 0.041 Uiso 1 1 calc R
H19B H 0.0109 0.1416 0.2452 0.041 Uiso 1 1 calc R
C21 C 0.1878(4) 0.0363(2) 0.39966(15) 0.0376(6) Uani 1 1 d .
H21 H 0.2560 0.0191 0.4527 0.045 Uiso 1 1 calc R
C20 C 0.2107(4) 0.13577(19) 0.34310(15) 0.0326(5) Uani 1 1 d .
C23 C 0.3424(4) 0.2060(2) 0.37305(16) 0.0366(6) Uani 1 1 d .
C26 C 0.6711(4) 0.3646(3) 0.3231(2) 0.0638(8) Uani 1 1 d .
H26A H 0.7278 0.3017 0.3712 0.096 Uiso 1 1 calc R
H26B H 0.7475 0.4263 0.3185 0.096 Uiso 1 1 calc R
H26C H 0.6956 0.3445 0.2705 0.096 Uiso 1 1 calc R
C24 C 0.3310(5) 0.5025(2) 0.26501(19) 0.0593(8) Uani 1 1 d .
H24A H 0.3625 0.4892 0.2099 0.089 Uiso 1 1 calc R
H24B H 0.4008 0.5641 0.2662 0.089 Uiso 1 1 calc R
H24C H 0.1719 0.5198 0.2733 0.089 Uiso 1 1 calc R
C25 C 0.3625(5) 0.4137(2) 0.42461(18) 0.0577(8) Uani 1 1 d .
H25A H 0.2024 0.4294 0.4310 0.087 Uiso 1 1 calc R
H25B H 0.4277 0.4751 0.4292 0.087 Uiso 1 1 calc R
H25C H 0.4188 0.3466 0.4694 0.087 Uiso 1 1 calc R
C27 C 0.4226(4) 0.39793(19) 0.33737(16) 0.0387(6) Uani 1 1 d .
O3 O 0.2997(3) 0.31363(13) 0.32490(10) 0.0365(4) Uani 1 1 d .
O4 O 0.4657(3) 0.17012(14) 0.43306(13) 0.0576(5) Uani 1 1 d .

loop_
_atom_site_aniso_label
_atom_site_aniso_U_11
_atom_site_aniso_U_22
_atom_site_aniso_U_33
_atom_site_aniso_U_23
_atom_site_aniso_U_13
_atom_site_aniso_U_12
Br1 0.0699(2) 0.0646(2) 0.0813(3) -0.03361(18) -0.00244(17) -0.03058(16)
P1 0.0279(3) 0.0450(4) 0.0362(4) -0.0179(3) -0.0018(3) -0.0069(3)
C5 0.0346(13) 0.0357(13) 0.0470(15) -0.0087(12) 0.0009(11) -0.0040(11)
C3 0.0437(15) 0.0419(15) 0.0447(15) -0.0134(12) 0.0005(12) -0.0169(12)
C1 0.0380(14) 0.0416(15) 0.0486(16) -0.0057(12) -0.0133(12) -0.0063(11)
C6 0.0362(13) 0.0368(13) 0.0309(13) -0.0090(11) -0.0010(10) -0.0078(11)
C4 0.0317(13) 0.0497(16) 0.0459(15) -0.0089(12) -0.0025(11) -0.0101(12)
C2 0.0485(16) 0.0302(13) 0.0653(18) -0.0092(13) -0.0125(14) -0.0043(12)
C8 0.0406(14) 0.0452(14) 0.0303(13) -0.0159(11) -0.0039(11) 0.0028(11)
C12 0.113(3) 0.059(2) 0.065(2) -0.0338(17) 0.006(2) -0.0261(19)
C9 0.0499(18) 0.071(2) 0.067(2) -0.0342(17) 0.0004(15) 0.0054(15)
C7 0.069(2) 0.0561(18) 0.0555(18) -0.0315(15) 0.0097(15) -0.0165(15)
C11 0.130(4) 0.055(2) 0.066(2) -0.0358(18) -0.014(2) 0.014(2)
C10 0.082(3) 0.088(3) 0.084(3) -0.051(2) -0.001(2) 0.026(2)
C13 0.0339(13) 0.0395(13) 0.0366(13) -0.0163(11) 0.0042(11) -0.0087(10)
C17 0.0427(15) 0.0531(16) 0.0476(16) -0.0013(13) -0.0062(13) -0.0191(13)
C14 0.0476(16) 0.0540(17) 0.0505(17) -0.0185(14) 0.0059(13) -0.0216(13)
C15 0.080(2) 0.0519(18) 0.0530(19) -0.0084(15) 0.0192(17) -0.0311(16)
C18 0.0531(17) 0.0646(19) 0.0493(17) -0.0051(15) -0.0143(14) -0.0103(15)
C16 0.074(2) 0.0503(18) 0.0404(16) -0.0040(13) -0.0017(15) -0.0045(15)
O1 0.0299(9) 0.0728(13) 0.0580(12) -0.0303(10) -0.0047(8) -0.0112(9)
C19 0.0302(12) 0.0396(13) 0.0354(13) -0.0162(11) -0.0045(10) -0.0034(10)
C21 0.0410(14) 0.0426(15) 0.0319(13) -0.0144(11) -0.0026(11) -0.0070(11)
C20 0.0300(12) 0.0365(13) 0.0350(13) -0.0174(11) 0.0004(10) -0.0038(10)
C23 0.0410(14) 0.0364(14) 0.0354(14) -0.0151(11) -0.0052(12) -0.0043(11)
C26 0.0430(16) 0.0612(19) 0.095(2) -0.0323(18) -0.0008(16) -0.0124(14)
C24 0.073(2) 0.0415(16) 0.0605(19) -0.0070(14) -0.0074(16) -0.0142(14)
C25 0.083(2) 0.0490(17) 0.0508(17) -0.0263(14) -0.0042(15) -0.0133(15)
C27 0.0413(14) 0.0345(13) 0.0452(15) -0.0168(11) -0.0022(11) -0.0103(11)
O3 0.0398(9) 0.0337(9) 0.0391(9) -0.0134(7) -0.0068(7) -0.0069(7)
O4 0.0749(13) 0.0427(11) 0.0592(12) -0.0133(9) -0.0355(11) -0.0091(9)

loop_
_atom_type_symbol
_atom_type_description
_atom_type_scat_dispersion_real
_atom_type_scat_dispersion_imag
_atom_type_scat_source
C C 0.0033 0.0016 'International Tables Vol C Tables 4.2.6.8 and 6.1.1.4'
H H 0.0000 0.0000 'International Tables Vol C Tables 4.2.6.8 and 6.1.1.4'
O O 0.0106 0.0060 'International Tables Vol C Tables 4.2.6.8 and 6.1.1.4'
P P 0.1023 0.0942 'International Tables Vol C Tables 4.2.6.8 and 6.1.1.4'
Br Br -0.2901 2.4595 'International Tables Vol C Tables 4.2.6.8 and 6.1.1.4'

loop_
_geom_angle_atom_site_label_1
_geom_angle_atom_site_label_2
_geom_angle_atom_site_label_3
_geom_angle
O1 P1 C13 111.80(11)
O1 P1 C8 111.41(11)
C13 P1 C8 104.81(11)
O1 P1 C19 114.81(10)
C13 P1 C19 104.52(10)
C8 P1 C19 108.80(11)
C4 C5 C6 121.0(2)
C2 C3 C4 121.4(2)
C2 C3 Br1 119.44(19)
C4 C3 Br1 119.13(19)
C2 C1 C6 121.3(2)
C5 C6 C1 118.2(2)
C5 C6 C21 123.4(2)
C1 C6 C21 118.4(2)
C3 C4 C5 119.1(2)
C3 C2 C1 118.8(2)
C7 C8 C9 118.7(2)
C7 C8 P1 124.94(19)
C9 C8 P1 116.3(2)
C11 C12 C7 120.3(3)
C10 C9 C8 120.3(3)
C8 C7 C12 120.2(3)
C12 C11 C10 119.8(3)
C11 C10 C9 120.7(3)
C14 C13 C17 118.2(2)
C14 C13 P1 118.19(19)
C17 C13 P1 123.58(18)
C18 C17 C13 120.6(2)
C13 C14 C15 120.9(3)
C16 C15 C14 120.2(3)
C16 C18 C17 120.3(3)
C15 C16 C18 119.8(3)
C20 C19 P1 112.02(15)
C20 C21 C6 128.5(2)
C21 C20 C23 116.0(2)
C21 C20 C19 126.8(2)
C23 C20 C19 117.1(2)
O4 C23 O3 124.9(2)
O4 C23 C20 124.1(2)
O3 C23 C20 111.0(2)
O3 C27 C25 110.00(19)
O3 C27 C26 109.47(19)
C25 C27 C26 113.8(2)
O3 C27 C24 101.69(19)
C25 C27 C24 110.6(2)
C26 C27 C24 110.7(2)
C23 O3 C27 121.10(18)

loop_
_geom_bond_atom_site_label_1
_geom_bond_atom_site_label_2
_geom_bond_distance
Br1 C3 1.897(2)
P1 O1 1.4828(17)
P1 C13 1.805(2)
P1 C8 1.810(2)
P1 C19 1.813(2)
C5 C4 1.380(3)
C5 C6 1.387(3)
C3 C2 1.372(3)
C3 C4 1.372(3)
C1 C2 1.381(3)
C1 C6 1.387(3)
C6 C21 1.477(3)
C8 C7 1.375(4)
C8 C9 1.383(4)
C12 C11 1.359(5)
C12 C7 1.389(4)
C9 C10 1.372(4)
C11 C10 1.359(5)
C13 C14 1.377(3)
C13 C17 1.388(3)
C17 C18 1.376(4)
C14 C15 1.379(4)
C15 C16 1.366(4)
C18 C16 1.369(4)
C19 C20 1.511(3)
C21 C20 1.332(3)
C20 C23 1.501(3)
C23 O4 1.196(3)
C23 O3 1.338(3)
C26 C27 1.512(3)
C24 C27 1.524(4)
C25 C27 1.501(4)
C27 O3 1.478(3)
